data_7113920
loop_
_publ_author_name
'Li Jia'
'Qi Chen'
'Yin-Shan Meng'
'Hao-Ling Sun'
'Song Gao'

_publ_section_title
;
 Elucidation of slow magnetic relaxation in a ferromagnetic 1D dysprosium
 chain through magnetic dilution
;
_journal_name_full Chem.Commun.
_journal_page_first 6052
_journal_paper_doi 10.1039/C4CC01368A
_journal_volume 50
_journal_year 2014
_chemical_formula_sum 'C33 H31 Dy0.03 N6 O11 Y0.97'
_chemical_formula_weight 778.76
_chemical_name_systematic
; 
 ? 
;
_space_group_IT_number 14
_symmetry_cell_setting monoclinic
_symmetry_space_group_name_Hall '-P 2ybc'
_symmetry_space_group_name_H-M 'P 1 21/c 1'
_atom_sites_solution_hydrogens geom
_atom_sites_solution_primary direct
_atom_sites_solution_secondary difmap
_audit_creation_method SHELXL-97
_cell_angle_alpha 90.00
_cell_angle_beta 108.449(2)
_cell_angle_gamma 90.00
_cell_formula_units_Z 4
_cell_length_a 10.0820(11)
_cell_length_b 23.728(3)
_cell_length_c 14.7194(16)
_cell_measurement_reflns_used 4949
_cell_measurement_temperature 296(2)
_cell_measurement_theta_max 27.35
_cell_measurement_theta_min 2.30
_cell_volume 3340.3(7)
_computing_cell_refinement 'Bruker SMART'
_computing_data_collection 'Bruker SMART'
_computing_data_reduction 'Bruker SAINT'
_computing_molecular_graphics 'Bruker SHELXTL'
_computing_publication_material 'Bruker SHELXTL'
_computing_structure_refinement 'Bruker SHELXTL'
_computing_structure_solution 'Bruker SHELXTL'
_diffrn_ambient_temperature 296(2)
_diffrn_measured_fraction_theta_full 0.989
_diffrn_measured_fraction_theta_max 0.989
_diffrn_measurement_device_type 'CCD area detector'
_diffrn_measurement_method 'phi and omega scans'
_diffrn_radiation_monochromator graphite
_diffrn_radiation_source 'fine-focus sealed tube'
_diffrn_radiation_type MoK\a
_diffrn_radiation_wavelength 0.71073
_diffrn_reflns_av_R_equivalents 0.0431
_diffrn_reflns_av_sigmaI/netI 0.0590
_diffrn_reflns_limit_h_max 11
_diffrn_reflns_limit_h_min -13
_diffrn_reflns_limit_k_max 30
_diffrn_reflns_limit_k_min -30
_diffrn_reflns_limit_l_max 19
_diffrn_reflns_limit_l_min -13
_diffrn_reflns_number 20142
_diffrn_reflns_theta_full 27.64
_diffrn_reflns_theta_max 27.64
_diffrn_reflns_theta_min 1.69
_exptl_absorpt_coefficient_mu 1.832
_exptl_absorpt_correction_T_max 0.9713
_exptl_absorpt_correction_T_min 0.5747
_exptl_absorpt_correction_type multi-scan
_exptl_absorpt_process_details SADABS
_exptl_crystal_colour colourless
_exptl_crystal_density_diffrn 1.549
_exptl_crystal_density_method 'not measured'
_exptl_crystal_description columnar
_exptl_crystal_F_000 1595
_exptl_crystal_size_max 0.34
_exptl_crystal_size_mid 0.14
_exptl_crystal_size_min 0.02
_refine_diff_density_max 0.857
_refine_diff_density_min -0.517
_refine_diff_density_rms 0.075
_refine_ls_extinction_method none
_refine_ls_goodness_of_fit_ref 1.020
_refine_ls_hydrogen_treatment mixed
_refine_ls_matrix_type full
_refine_ls_number_parameters 491
_refine_ls_number_reflns 7696
_refine_ls_number_restraints 15
_refine_ls_restrained_S_all 1.020
_refine_ls_R_factor_all 0.0769
_refine_ls_R_factor_gt 0.0446
_refine_ls_shift/su_max 0.005
_refine_ls_shift/su_mean 0.000
_refine_ls_structure_factor_coef Fsqd
_refine_ls_weighting_details 'calc w=1/[\s^2^(Fo^2^)+(0.0465P)^2^+2.8335P] where P=(Fo^2^+2Fc^2^)/3'
_refine_ls_weighting_scheme calc
_refine_ls_wR_factor_gt 0.1037
_refine_ls_wR_factor_ref 0.1149
_reflns_number_gt 5259
_reflns_number_total 7696
_reflns_threshold_expression >2sigma(I)
_cod_data_source_file c4cc01368a2.cif
_cod_data_source_block 110602a_0m
_cod_original_cell_volume 3340.3(6)
_cod_original_sg_symbol_H-M P2(1)/c
_cod_database_code 7113920

loop_
_symmetry_equiv_pos_as_xyz
'x, y, z'
'-x, y+1/2, -z+1/2'
'-x, -y, -z'
'x, -y-1/2, z-1/2'

loop_
_atom_site_label
_atom_site_type_symbol
_atom_site_fract_x
_atom_site_fract_y
_atom_site_fract_z
_atom_site_U_iso_or_equiv
_atom_site_adp_type
_atom_site_occupancy
_atom_site_symmetry_multiplicity
_atom_site_calc_flag
_atom_site_refinement_flags
Y1 Y 0.75064(3) 1.005913(11) 0.49893(2) 0.02242(9) Uani 0.98 1 d P
Dy1 Dy 0.75064(3) 1.005913(11) 0.49893(2) 0.02242(9) Uani 0.02 1 d P
C1 C 0.5671(3) 0.98172(12) 0.6622(2) 0.0243(6) Uani 1 1 d .
C2 C 0.6540(3) 0.96378(13) 0.7625(2) 0.0256(6) Uani 1 1 d .
C3 C 0.5912(3) 0.94859(16) 0.8294(2) 0.0397(8) Uani 1 1 d .
H3A H 0.4950 0.9514 0.8167 0.048 Uiso 1 1 calc R
C4 C 0.6779(4) 0.92895(18) 0.9162(3) 0.0488(10) Uani 1 1 d .
H4A H 0.6377 0.9164 0.9614 0.059 Uiso 1 1 calc R
C5 C 0.8687(3) 0.94490(14) 0.8708(2) 0.0333(7) Uani 1 1 d .
C6 C 1.0228(3) 0.94543(15) 0.8949(2) 0.0363(8) Uani 1 1 d .
C7 C 1.1049(4) 0.9150(2) 0.9711(3) 0.0707(15) Uani 1 1 d .
H7A H 1.0634 0.8937 1.0077 0.085 Uiso 1 1 calc R
C8 C 1.2481(4) 0.9156(3) 0.9939(4) 0.0849(18) Uani 1 1 d .
H8A H 1.3026 0.8945 1.0454 0.102 Uiso 1 1 calc R
C9 C 1.3109(4) 0.9471(2) 0.9414(3) 0.0665(14) Uani 1 1 d .
H9A H 1.4078 0.9478 0.9576 0.080 Uiso 1 1 calc R
C10 C 1.2310(4) 0.9772(2) 0.8652(3) 0.0643(13) Uani 1 1 d .
H10A H 1.2732 0.9981 0.8285 0.077 Uiso 1 1 calc R
C11 C 1.0870(4) 0.97681(18) 0.8422(3) 0.0473(10) Uani 1 1 d .
H11A H 1.0329 0.9980 0.7906 0.057 Uiso 1 1 calc R
C12 C 0.9479(3) 0.93765(12) 0.3762(2) 0.0242(6) Uani 1 1 d .
C13 C 0.8620(3) 0.90076(13) 0.2948(2) 0.0274(7) Uani 1 1 d .
C14 C 0.9183(4) 0.88130(16) 0.2260(3) 0.0426(9) Uani 1 1 d .
H14A H 1.0096 0.8897 0.2288 0.051 Uiso 1 1 calc R
C15 C 0.8322(4) 0.84891(19) 0.1533(3) 0.0562(12) Uani 1 1 d .
H15A H 0.8679 0.8345 0.1071 0.067 Uiso 1 1 calc R
C16 C 0.6545(3) 0.85837(14) 0.2151(2) 0.0305(7) Uani 1 1 d .
C17 C 0.5067(3) 0.84662(13) 0.2070(2) 0.0293(7) Uani 1 1 d .
C18 C 0.4393(4) 0.79938(15) 0.1571(3) 0.0395(8) Uani 1 1 d .
H18A H 0.4876 0.7749 0.1296 0.047 Uiso 1 1 calc R
C19 C 0.3018(4) 0.78887(16) 0.1485(3) 0.0470(10) Uani 1 1 d .
H19A H 0.2575 0.7573 0.1150 0.056 Uiso 1 1 calc R
C20 C 0.2294(4) 0.82475(17) 0.1889(3) 0.0486(10) Uani 1 1 d .
H20A H 0.1362 0.8175 0.1826 0.058 Uiso 1 1 calc R
C21 C 0.2951(4) 0.87151(19) 0.2388(3) 0.0536(11) Uani 1 1 d .
H21A H 0.2465 0.8958 0.2666 0.064 Uiso 1 1 calc R
C22 C 0.4328(3) 0.88221(16) 0.2476(3) 0.0398(8) Uani 1 1 d .
H22A H 0.4766 0.9138 0.2813 0.048 Uiso 1 1 calc R
N1 N 0.7929(3) 0.96192(11) 0.78206(18) 0.0291(6) Uani 1 1 d .
N2 N 0.8158(3) 0.92715(14) 0.9378(2) 0.0451(8) Uani 1 1 d .
N3 N 0.7300(2) 0.88942(10) 0.29014(18) 0.0258(5) Uani 1 1 d .
N4 N 0.7010(3) 0.83749(15) 0.1465(2) 0.0499(9) Uani 1 1 d .
O1 O 0.6295(2) 0.99230(9) 0.60344(16) 0.0329(5) Uani 1 1 d .
O2 O 0.4374(2) 0.98509(9) 0.64576(15) 0.0295(5) Uani 1 1 d .
O3 O 0.8897(2) 0.95635(10) 0.43288(16) 0.0349(5) Uani 1 1 d .
O4 O 1.0721(2) 0.94678(9) 0.38166(15) 0.0305(5) Uani 1 1 d .
O7 O 0.6384(2) 1.09213(9) 0.51296(17) 0.0327(5) Uani 1 1 d D
O8 O 0.8292(2) 1.07010(10) 0.40638(17) 0.0385(6) Uani 1 1 d D
O9 O 0.8896(2) 0.93758(10) 0.62202(16) 0.0323(5) Uani 1 1 d D
O10 O 0.6414(2) 0.91367(9) 0.45583(16) 0.0322(5) Uani 1 1 d D
O11 O 0.7445(3) 0.83504(10) 0.59819(19) 0.0456(6) Uani 1 1 d D
C23 C 0.5531(4) 0.15953(15) 0.2944(3) 0.0398(8) Uani 1 1 d .
C24 C 0.4636(4) 0.19090(14) 0.2056(3) 0.0359(8) Uani 1 1 d .
C25 C 0.5194(4) 0.20601(18) 0.1351(3) 0.0494(10) Uani 1 1 d .
H25A H 0.6094 0.1955 0.1376 0.059 Uiso 1 1 calc R
C26 C 0.4356(4) 0.23732(19) 0.0611(3) 0.0549(11) Uani 1 1 d .
H26A H 0.4724 0.2496 0.0140 0.066 Uiso 1 1 calc R
C27 C 0.2573(4) 0.23296(14) 0.1230(2) 0.0362(8) Uani 1 1 d .
C28 C 0.1113(4) 0.24659(15) 0.1160(2) 0.0374(8) Uani 1 1 d .
C29 C 0.0373(4) 0.28799(15) 0.0541(3) 0.0427(9) Uani 1 1 d .
H29A H 0.0790 0.3070 0.0150 0.051 Uiso 1 1 calc R
C30 C -0.0975(4) 0.30116(17) 0.0500(3) 0.0499(10) Uani 1 1 d .
H30A H -0.1462 0.3290 0.0082 0.060 Uiso 1 1 calc R
C31 C -0.1604(4) 0.27349(19) 0.1071(3) 0.0586(11) Uani 1 1 d .
H31A H -0.2512 0.2827 0.1043 0.070 Uiso 1 1 calc R
C32 C -0.0890(4) 0.2321(2) 0.1683(3) 0.0638(12) Uani 1 1 d .
H32A H -0.1316 0.2129 0.2066 0.077 Uiso 1 1 calc R
C33 C 0.0462(4) 0.21922(19) 0.1728(3) 0.0550(11) Uani 1 1 d .
H33A H 0.0944 0.1915 0.2150 0.066 Uiso 1 1 calc R
N5 N 0.3330(3) 0.20375(12) 0.2002(2) 0.0365(7) Uani 1 1 d .
N6 N 0.3049(3) 0.25114(14) 0.0527(2) 0.0458(8) Uani 1 1 d .
O5 O 0.5056(3) 0.15427(11) 0.36281(19) 0.0504(7) Uani 1 1 d .
O6 O 0.6686(3) 0.14311(12) 0.2920(2) 0.0572(8) Uani 1 1 d .
H10C H 0.667(4) 0.9042(16) 0.4029(19) 0.071(5) Uiso 1 1 d D
H9D H 0.856(4) 0.9002(10) 0.612(3) 0.071(5) Uiso 1 1 d D
H7C H 0.599(4) 1.1114(16) 0.4560(18) 0.071(5) Uiso 1 1 d D
H7D H 0.573(3) 1.0903(18) 0.546(2) 0.071(5) Uiso 1 1 d D
H11C H 0.678(4) 0.8323(16) 0.632(3) 0.071(5) Uiso 1 1 d D
H11D H 0.740(4) 0.7994(11) 0.567(3) 0.071(5) Uiso 1 1 d D
H8C H 0.771(3) 1.0956(15) 0.363(3) 0.071(5) Uiso 1 1 d D
H9C H 0.878(4) 0.9493(15) 0.680(2) 0.071(5) Uiso 1 1 d D
H10D H 0.667(4) 0.8851(13) 0.501(2) 0.071(5) Uiso 1 1 d D
H8D H 0.915(2) 1.0693(17) 0.394(3) 0.071(5) Uiso 1 1 d D

loop_
_atom_site_aniso_label
_atom_site_aniso_U_11
_atom_site_aniso_U_22
_atom_site_aniso_U_33
_atom_site_aniso_U_23
_atom_site_aniso_U_13
_atom_site_aniso_U_12
Y1 0.01525(13) 0.02984(15) 0.02083(14) -0.00072(13) 0.00379(9) -0.00004(13)
Dy1 0.01525(13) 0.02984(15) 0.02083(14) -0.00072(13) 0.00379(9) -0.00004(13)
C1 0.0222(15) 0.0258(15) 0.0229(15) -0.0007(12) 0.0042(12) -0.0002(12)
C2 0.0227(15) 0.0293(16) 0.0223(15) -0.0003(12) 0.0035(12) -0.0006(12)
C3 0.0231(17) 0.063(2) 0.0337(19) 0.0057(17) 0.0098(14) 0.0009(16)
C4 0.037(2) 0.078(3) 0.032(2) 0.0188(19) 0.0127(16) 0.0015(19)
C5 0.0260(17) 0.0444(19) 0.0272(17) 0.0032(15) 0.0048(13) 0.0030(14)
C6 0.0266(17) 0.048(2) 0.0314(18) 0.0055(15) 0.0046(14) 0.0046(15)
C7 0.031(2) 0.110(4) 0.063(3) 0.050(3) 0.005(2) 0.006(2)
C8 0.036(2) 0.136(5) 0.074(4) 0.058(3) 0.006(2) 0.022(3)
C9 0.024(2) 0.115(4) 0.057(3) 0.018(3) 0.0080(19) 0.007(2)
C10 0.032(2) 0.105(4) 0.054(3) 0.024(3) 0.0106(19) -0.003(2)
C11 0.0291(19) 0.066(3) 0.040(2) 0.0140(19) 0.0014(16) -0.0008(18)
C12 0.0197(15) 0.0272(15) 0.0246(16) 0.0027(12) 0.0053(12) 0.0014(12)
C13 0.0201(15) 0.0311(16) 0.0281(17) 0.0003(13) 0.0037(12) 0.0030(12)
C14 0.0232(18) 0.067(2) 0.040(2) -0.0168(18) 0.0129(15) -0.0060(16)
C15 0.035(2) 0.088(3) 0.048(2) -0.037(2) 0.0173(18) -0.011(2)
C16 0.0246(16) 0.0351(17) 0.0293(18) -0.0042(14) 0.0050(13) -0.0006(13)
C17 0.0239(16) 0.0323(17) 0.0293(17) -0.0016(13) 0.0049(13) -0.0027(13)
C18 0.035(2) 0.0393(19) 0.043(2) -0.0106(16) 0.0097(16) -0.0053(15)
C19 0.035(2) 0.045(2) 0.057(3) -0.0117(19) 0.0092(18) -0.0154(17)
C20 0.0250(19) 0.065(3) 0.055(3) -0.006(2) 0.0126(17) -0.0089(18)
C21 0.029(2) 0.076(3) 0.056(3) -0.024(2) 0.0139(18) -0.0029(19)
C22 0.0238(17) 0.049(2) 0.043(2) -0.0157(17) 0.0049(15) -0.0028(15)
N1 0.0221(13) 0.0381(15) 0.0249(14) 0.0040(12) 0.0041(11) 0.0018(11)
N2 0.0301(16) 0.075(2) 0.0277(16) 0.0124(15) 0.0055(13) 0.0029(15)
N3 0.0208(13) 0.0307(14) 0.0243(14) -0.0017(11) 0.0051(10) -0.0017(10)
N4 0.0311(17) 0.077(2) 0.0430(19) -0.0272(17) 0.0133(14) -0.0103(16)
O1 0.0269(12) 0.0472(14) 0.0257(12) 0.0066(10) 0.0100(9) 0.0025(10)
O2 0.0187(11) 0.0396(12) 0.0269(12) -0.0001(10) 0.0025(9) -0.0002(9)
O3 0.0273(12) 0.0433(13) 0.0348(13) -0.0123(11) 0.0109(10) -0.0020(10)
O4 0.0198(11) 0.0381(13) 0.0313(12) -0.0033(10) 0.0051(9) -0.0038(9)
O7 0.0280(12) 0.0348(13) 0.0351(13) 0.0024(10) 0.0099(10) 0.0043(10)
O8 0.0242(12) 0.0494(15) 0.0433(15) 0.0176(12) 0.0128(11) 0.0059(11)
O9 0.0289(12) 0.0374(13) 0.0290(13) 0.0017(10) 0.0067(10) 0.0007(10)
O10 0.0296(12) 0.0348(12) 0.0315(13) -0.0024(10) 0.0086(10) -0.0017(10)
O11 0.0548(17) 0.0372(14) 0.0482(17) -0.0025(12) 0.0210(13) -0.0045(12)
C23 0.033(2) 0.0386(19) 0.048(2) 0.0103(16) 0.0122(16) 0.0042(15)
C24 0.0331(19) 0.0361(18) 0.039(2) 0.0064(15) 0.0118(15) 0.0042(15)
C25 0.033(2) 0.067(3) 0.052(2) 0.012(2) 0.0187(18) 0.0123(18)
C26 0.048(2) 0.079(3) 0.045(2) 0.019(2) 0.0254(19) 0.013(2)
C27 0.0343(19) 0.0383(19) 0.036(2) 0.0021(15) 0.0105(15) 0.0029(15)
C28 0.0304(18) 0.0412(19) 0.038(2) -0.0018(16) 0.0064(15) 0.0034(15)
C29 0.041(2) 0.042(2) 0.042(2) 0.0035(17) 0.0092(17) 0.0040(16)
C30 0.037(2) 0.045(2) 0.058(3) -0.0039(19) 0.0021(19) 0.0089(17)
C31 0.033(2) 0.072(3) 0.070(3) -0.008(2) 0.015(2) 0.007(2)
C32 0.046(3) 0.082(3) 0.069(3) 0.019(3) 0.025(2) 0.008(2)
C33 0.038(2) 0.067(3) 0.060(3) 0.020(2) 0.0153(19) 0.008(2)
N5 0.0304(16) 0.0421(16) 0.0375(17) 0.0093(13) 0.0113(13) 0.0063(12)
N6 0.0403(18) 0.061(2) 0.0365(18) 0.0127(15) 0.0134(14) 0.0104(15)
O5 0.0438(16) 0.0584(17) 0.0505(17) 0.0245(13) 0.0173(13) 0.0161(13)
O6 0.0373(15) 0.0653(18) 0.072(2) 0.0290(15) 0.0209(14) 0.0173(13)

loop_
_atom_type_symbol
_atom_type_description
_atom_type_scat_dispersion_real
_atom_type_scat_dispersion_imag
_atom_type_scat_source
C C 0.0033 0.0016 'International Tables Vol C Tables 4.2.6.8 and 6.1.1.4'
H H 0.0000 0.0000 'International Tables Vol C Tables 4.2.6.8 and 6.1.1.4'
N N 0.0061 0.0033 'International Tables Vol C Tables 4.2.6.8 and 6.1.1.4'
O O 0.0106 0.0060 'International Tables Vol C Tables 4.2.6.8 and 6.1.1.4'
Y Y -2.7962 3.5667 'International Tables Vol C Tables 4.2.6.8 and 6.1.1.4'
Dy Dy -0.1892 4.4098 'International Tables Vol C Tables 4.2.6.8 and 6.1.1.4'

loop_
_geom_angle_atom_site_label_1
_geom_angle_atom_site_label_2
_geom_angle_atom_site_label_3
_geom_angle
_geom_angle_site_symmetry_1
_geom_angle_site_symmetry_3
O1 Y1 O3 138.94(8) . .
O1 Y1 O8 147.18(9) . .
O3 Y1 O8 73.71(9) . .
O1 Y1 O4 90.34(8) . 3_776
O3 Y1 O4 98.09(8) . 3_776
O8 Y1 O4 78.92(8) . 3_776
O1 Y1 O2 99.96(8) . 3_676
O3 Y1 O2 95.08(8) . 3_676
O8 Y1 O2 74.95(8) . 3_676
O4 Y1 O2 146.01(7) 3_776 3_676
O1 Y1 O7 71.99(8) . .
O3 Y1 O7 149.07(8) . .
O8 Y1 O7 75.46(8) . .
O4 Y1 O7 78.16(8) 3_776 .
O2 Y1 O7 74.54(8) 3_676 .
O1 Y1 O10 75.71(8) . .
O3 Y1 O10 73.36(8) . .
O8 Y1 O10 129.76(9) . .
O4 Y1 O10 142.54(8) 3_776 .
O2 Y1 O10 71.38(8) 3_676 .
O7 Y1 O10 127.27(8) . .
O1 Y1 O9 73.46(8) . .
O3 Y1 O9 72.20(8) . .
O8 Y1 O9 128.83(8) . .
O4 Y1 O9 69.52(8) 3_776 .
O2 Y1 O9 144.47(8) 3_676 .
O7 Y1 O9 131.83(8) . .
O10 Y1 O9 73.19(7) . .
O1 C1 O2 125.3(3) . .
O1 C1 C2 117.9(3) . .
O2 C1 C2 116.7(3) . .
N1 C2 C3 121.7(3) . .
N1 C2 C1 117.4(3) . .
C3 C2 C1 120.9(3) . .
C2 C3 C4 116.7(3) . .
C2 C3 H3A 121.6 . .
C4 C3 H3A 121.6 . .
N2 C4 C3 122.9(3) . .
N2 C4 H4A 118.6 . .
C3 C4 H4A 118.6 . .
N2 C5 N1 125.2(3) . .
N2 C5 C6 117.5(3) . .
N1 C5 C6 117.4(3) . .
C7 C6 C11 118.4(3) . .
C7 C6 C5 120.6(3) . .
C11 C6 C5 121.0(3) . .
C6 C7 C8 120.7(4) . .
C6 C7 H7A 119.6 . .
C8 C7 H7A 119.6 . .
C9 C8 C7 120.4(4) . .
C9 C8 H8A 119.8 . .
C7 C8 H8A 119.8 . .
C10 C9 C8 119.7(4) . .
C10 C9 H9A 120.2 . .
C8 C9 H9A 120.2 . .
C9 C10 C11 120.1(4) . .
C9 C10 H10A 120.0 . .
C11 C10 H10A 120.0 . .
C6 C11 C10 120.7(4) . .
C6 C11 H11A 119.6 . .
C10 C11 H11A 119.6 . .
O3 C12 O4 124.9(3) . .
O3 C12 C13 117.6(3) . .
O4 C12 C13 117.5(3) . .
N3 C13 C14 121.7(3) . .
N3 C13 C12 117.8(3) . .
C14 C13 C12 120.4(3) . .
C15 C14 C13 116.7(3) . .
C15 C14 H14A 121.6 . .
C13 C14 H14A 121.6 . .
N4 C15 C14 122.8(3) . .
N4 C15 H15A 118.6 . .
C14 C15 H15A 118.6 . .
N4 C16 N3 125.5(3) . .
N4 C16 C17 116.9(3) . .
N3 C16 C17 117.5(3) . .
C22 C17 C18 118.7(3) . .
C22 C17 C16 121.1(3) . .
C18 C17 C16 120.2(3) . .
C19 C18 C17 120.3(3) . .
C19 C18 H18A 119.9 . .
C17 C18 H18A 119.9 . .
C20 C19 C18 120.4(3) . .
C20 C19 H19A 119.8 . .
C18 C19 H19A 119.8 . .
C19 C20 C21 119.9(3) . .
C19 C20 H20A 120.1 . .
C21 C20 H20A 120.1 . .
C22 C21 C20 119.9(4) . .
C22 C21 H21A 120.0 . .
C20 C21 H21A 120.0 . .
C21 C22 C17 120.9(3) . .
C21 C22 H22A 119.6 . .
C17 C22 H22A 119.6 . .
C2 N1 C5 116.8(3) . .
C4 N2 C5 116.6(3) . .
C13 N3 C16 116.6(3) . .
C15 N4 C16 116.7(3) . .
C1 O1 Y1 176.2(2) . .
C1 O2 Dy1 131.83(19) . 3_676
C1 O2 Y1 131.83(19) . 3_676
Dy1 O2 Y1 0.000(12) 3_676 3_676
C12 O3 Y1 163.4(2) . .
C12 O4 Dy1 129.7(2) . 3_776
C12 O4 Y1 129.7(2) . 3_776
Dy1 O4 Y1 0.000(17) 3_776 3_776
Y1 O7 H7C 115(3) . .
Y1 O7 H7D 116(3) . .
H7C O7 H7D 109(2) . .
Y1 O8 H8C 124(2) . .
Y1 O8 H8D 127(2) . .
H8C O8 H8D 107(2) . .
Y1 O9 H9D 114(3) . .
Y1 O9 H9C 105(3) . .
H9D O9 H9C 106(2) . .
Y1 O10 H10C 102(3) . .
Y1 O10 H10D 118(3) . .
H10C O10 H10D 110(2) . .
H11C O11 H11D 105(2) . .
O6 C23 O5 126.4(3) . .
O6 C23 C24 115.8(3) . .
O5 C23 C24 117.7(3) . .
N5 C24 C25 122.0(3) . .
N5 C24 C23 118.0(3) . .
C25 C24 C23 120.1(3) . .
C26 C25 C24 116.4(3) . .
C26 C25 H25A 121.8 . .
C24 C25 H25A 121.8 . .
N6 C26 C25 123.7(4) . .
N6 C26 H26A 118.2 . .
C25 C26 H26A 118.2 . .
N6 C27 N5 124.8(3) . .
N6 C27 C28 117.8(3) . .
N5 C27 C28 117.4(3) . .
C33 C28 C29 118.1(3) . .
C33 C28 C27 120.6(3) . .
C29 C28 C27 121.2(3) . .
C30 C29 C28 120.5(4) . .
C30 C29 H29A 119.7 . .
C28 C29 H29A 119.7 . .
C31 C30 C29 120.4(4) . .
C31 C30 H30A 119.8 . .
C29 C30 H30A 119.8 . .
C30 C31 C32 119.8(4) . .
C30 C31 H31A 120.1 . .
C32 C31 H31A 120.1 . .
C31 C32 C33 119.7(4) . .
C31 C32 H32A 120.1 . .
C33 C32 H32A 120.1 . .
C32 C33 C28 121.3(4) . .
C32 C33 H33A 119.3 . .
C28 C33 H33A 119.3 . .
C24 N5 C27 117.2(3) . .
C26 N6 C27 115.9(3) . .

loop_
_geom_bond_atom_site_label_1
_geom_bond_atom_site_label_2
_geom_bond_distance
_geom_bond_site_symmetry_2
Y1 O1 2.270(2) .
Y1 O3 2.271(2) .
Y1 O8 2.342(2) .
Y1 O4 2.357(2) 3_776
Y1 O2 2.371(2) 3_676
Y1 O7 2.378(2) .
Y1 O10 2.442(2) .
Y1 O9 2.504(2) .
C1 O1 1.245(4) .
C1 O2 1.255(3) .
C1 C2 1.520(4) .
C2 N1 1.338(4) .
C2 C3 1.376(4) .
C3 C4 1.381(5) .
C3 H3A 0.9300 .
C4 N2 1.325(4) .
C4 H4A 0.9300 .
C5 N2 1.330(4) .
C5 N1 1.349(4) .
C5 C6 1.480(4) .
C6 C7 1.369(5) .
C6 C11 1.376(5) .
C7 C8 1.375(5) .
C7 H7A 0.9300 .
C8 C9 1.365(6) .
C8 H8A 0.9300 .
C9 C10 1.358(6) .
C9 H9A 0.9300 .
C10 C11 1.383(5) .
C10 H10A 0.9300 .
C11 H11A 0.9300 .
C12 O3 1.243(4) .
C12 O4 1.248(3) .
C12 C13 1.515(4) .
C13 N3 1.338(4) .
C13 C14 1.387(5) .
C14 C15 1.378(5) .
C14 H14A 0.9300 .
C15 N4 1.323(4) .
C15 H15A 0.9300 .
C16 N4 1.336(4) .
C16 N3 1.345(4) .
C16 C17 1.483(4) .
C17 C22 1.381(5) .
C17 C18 1.393(4) .
C18 C19 1.375(5) .
C18 H18A 0.9300 .
C19 C20 1.374(5) .
C19 H19A 0.9300 .
C20 C21 1.379(5) .
C20 H20A 0.9300 .
C21 C22 1.376(5) .
C21 H21A 0.9300 .
C22 H22A 0.9300 .
O2 Dy1 2.371(2) 3_676
O2 Y1 2.371(2) 3_676
O4 Dy1 2.357(2) 3_776
O4 Y1 2.357(2) 3_776
O7 H7C 0.927(18) .
O7 H7D 0.940(18) .
O8 H8C 0.941(18) .
O8 H8D 0.944(18) .
O9 H9D 0.945(18) .
O9 H9C 0.942(18) .
O10 H10C 0.923(18) .
O10 H10D 0.926(18) .
O11 H11C 0.955(18) .
O11 H11D 0.959(18) .
C23 O6 1.239(4) .
C23 O5 1.251(4) .
C23 C24 1.527(5) .
C24 N5 1.329(4) .
C24 C25 1.376(5) .
C25 C26 1.367(5) .
C25 H25A 0.9300 .
C26 N6 1.325(5) .
C26 H26A 0.9300 .
C27 N6 1.343(4) .
C27 N5 1.343(4) .
C27 C28 1.478(5) .
C28 C33 1.378(5) .
C28 C29 1.386(5) .
C29 C30 1.378(5) .
C29 H29A 0.9300 .
C30 C31 1.369(6) .
C30 H30A 0.9300 .
C31 C32 1.372(6) .
C31 H31A 0.9300 .
C32 C33 1.378(5) .
C32 H32A 0.9300 .
C33 H33A 0.9300 .
